data_2219768
loop_
_publ_author_name
'Xiao, Jie'
'Wang, Wen Xiang'
'Zhao, Hong'

_publ_section_title
;
 5-Methyl-1-(3-nitrobenzyl)-1<i>H</i>-1,2,3-triazole-4-carboxylic acid
 monohydrate
;
_journal_coeditor_code BH2192
_journal_issue 11
_journal_name_full 'Acta Crystallographica Section E'
_journal_page_first o2085
_journal_paper_doi 10.1107/S1600536808030584
_journal_volume 64
_journal_year 2008
_chemical_formula_iupac 'C11 H10 N4 O4, H2 O'
_chemical_formula_moiety 'C11 H10 N4 O4, H2 O'
_chemical_formula_sum 'C11 H12 N4 O5'
_chemical_formula_weight 280.25
_chemical_name_systematic
;
5-Methyl-1-(3-nitrobenzyl)-1<i>H</i>-1,2,3-triazole-4-carboxylic acid
monohydrate
;
_space_group_IT_number 2
_symmetry_cell_setting triclinic
_symmetry_space_group_name_Hall '-P 1'
_symmetry_space_group_name_H-M 'P -1'
_atom_sites_solution_hydrogens geom
_atom_sites_solution_primary direct
_atom_sites_solution_secondary difmap
_audit_creation_method SHELXL-97
_cell_angle_alpha 84.88(3)
_cell_angle_beta 77.70(2)
_cell_angle_gamma 89.38(3)
_cell_formula_units_Z 2
_cell_length_a 7.1649(14)
_cell_length_b 8.2064(16)
_cell_length_c 11.281(2)
_cell_measurement_reflns_used 5670
_cell_measurement_temperature 293.1500
_cell_measurement_theta_max 27.54
_cell_measurement_theta_min 3.10
_cell_volume 645.5(2)
_computing_cell_refinement 'CrystalClear (Rigaku, 2005)'
_computing_data_collection 'CrystalClear (Rigaku, 2005)'
_computing_data_reduction 'CrystalClear (Rigaku, 2005)'
_computing_molecular_graphics 'SHELXTL (Sheldrick, 2008)'
_computing_publication_material 'SHELXTL (Sheldrick, 2008)'
_computing_structure_refinement 'SHELXL97 (Sheldrick, 2008)'
_computing_structure_solution 'SHELXS97 (Sheldrick, 2008)'
_diffrn_ambient_temperature 293(2)
_diffrn_detector_area_resol_mean 13.6612
_diffrn_measured_fraction_theta_full 0.997
_diffrn_measured_fraction_theta_max 0.997
_diffrn_measurement_device_type 'Rigaku SCXmini'
_diffrn_measurement_method \w
_diffrn_radiation_monochromator graphite
_diffrn_radiation_source 'fine-focus sealed tube'
_diffrn_radiation_type MoK\a
_diffrn_radiation_wavelength 0.71073
_diffrn_reflns_av_R_equivalents 0.0404
_diffrn_reflns_av_sigmaI/netI 0.0524
_diffrn_reflns_limit_h_max 9
_diffrn_reflns_limit_h_min -9
_diffrn_reflns_limit_k_max 10
_diffrn_reflns_limit_k_min -10
_diffrn_reflns_limit_l_max 14
_diffrn_reflns_limit_l_min -14
_diffrn_reflns_number 6749
_diffrn_reflns_theta_full 27.48
_diffrn_reflns_theta_max 27.48
_diffrn_reflns_theta_min 3.10
_diffrn_standards_decay_% 0
_diffrn_standards_number 0
_exptl_absorpt_coefficient_mu 0.116
_exptl_absorpt_correction_T_max 0.9768
_exptl_absorpt_correction_T_min 0.9654
_exptl_absorpt_correction_type multi-scan
_exptl_absorpt_process_details '(CrystalClear; Rigaku, 2005)'
_exptl_crystal_colour Colourless
_exptl_crystal_density_diffrn 1.442
_exptl_crystal_density_method 'not measured'
_exptl_crystal_description Prism
_exptl_crystal_F_000 292
_exptl_crystal_size_max 0.20
_exptl_crystal_size_mid 0.18
_exptl_crystal_size_min 0.15
_refine_diff_density_max 0.270
_refine_diff_density_min -0.209
_refine_ls_extinction_method none
_refine_ls_goodness_of_fit_ref 1.025
_refine_ls_hydrogen_treatment mixed
_refine_ls_matrix_type full
_refine_ls_number_constraints 0
_refine_ls_number_parameters 186
_refine_ls_number_reflns 2959
_refine_ls_number_restraints 3
_refine_ls_restrained_S_all 1.025
_refine_ls_R_factor_all 0.1063
_refine_ls_R_factor_gt 0.0639
_refine_ls_shift/su_max 0.000
_refine_ls_shift/su_mean 0.000
_refine_ls_structure_factor_coef Fsqd
_refine_ls_weighting_details 'calc w=1/[\s^2^(Fo^2^)+(0.0847P)^2^+0.0594P] where P=(Fo^2^+2Fc^2^)/3'
_refine_ls_weighting_scheme calc
_refine_ls_wR_factor_gt 0.1574
_refine_ls_wR_factor_ref 0.1811
_reflns_number_gt 1824
_reflns_number_total 2959
_reflns_threshold_expression I>2\s(I)
_cod_data_source_file bh2192.cif
_cod_data_source_block I
_cod_database_code 2219768
_cod_database_fobs_code 2219768

loop_
_symmetry_equiv_pos_as_xyz
'x, y, z'
'-x, -y, -z'

loop_
_atom_site_type_symbol
_atom_site_label
_atom_site_fract_x
_atom_site_fract_y
_atom_site_fract_z
_atom_site_U_iso_or_equiv
_atom_site_adp_type
_atom_site_calc_flag
_atom_site_refinement_flags
_atom_site_occupancy
C C1 0.7354(3) -0.2576(3) 0.1023(2) 0.0489(6) Uani d U 1
C C2 0.8477(3) -0.1276(3) 0.13603(19) 0.0445(5) Uani d . 1
C C3 0.7947(3) 0.0281(3) 0.16613(19) 0.0453(5) Uani d . 1
C C4 0.6141(4) 0.1200(3) 0.1754(3) 0.0662(7) Uani d . 1
H H4A 0.5476 0.1149 0.2591 0.099 Uiso calc R 1
H H4B 0.5357 0.0725 0.1281 0.099 Uiso calc R 1
H H4C 0.6419 0.2321 0.1451 0.099 Uiso calc R 1
C C5 0.9906(4) 0.2546(3) 0.2222(2) 0.0552(6) Uani d . 1
H H5A 0.9527 0.3352 0.1637 0.066 Uiso calc R 1
H H5B 1.1266 0.2683 0.2166 0.066 Uiso calc R 1
C C6 0.8858(3) 0.2880(3) 0.3486(2) 0.0481(6) Uani d . 1
C C7 0.8471(3) 0.4501(3) 0.3709(2) 0.0490(6) Uani d . 1
H H7 0.8787 0.5334 0.3083 0.059 Uiso calc R 1
C C8 0.7616(3) 0.4858(3) 0.4866(2) 0.0525(6) Uani d . 1
C C9 0.7117(4) 0.3678(4) 0.5813(2) 0.0673(7) Uani d . 1
H H9 0.6549 0.3952 0.6589 0.081 Uiso calc R 1
C C10 0.7481(5) 0.2061(4) 0.5582(2) 0.0755(8) Uani d . 1
H H10 0.7139 0.1233 0.6209 0.091 Uiso calc R 1
C C11 0.8352(4) 0.1670(3) 0.4426(2) 0.0634(7) Uani d . 1
H H11 0.8597 0.0582 0.4282 0.076 Uiso calc R 1
N N1 1.0337(3) -0.1508(2) 0.14233(18) 0.0543(5) Uani d . 1
N N2 1.0999(3) -0.0190(2) 0.17513(19) 0.0584(6) Uani d . 1
N N3 0.9557(3) 0.0908(2) 0.18882(17) 0.0487(5) Uani d . 1
N N4 0.7247(3) 0.6596(3) 0.5081(3) 0.0710(7) Uani d . 1
O O1 0.8110(3) -0.3876(2) 0.07308(19) 0.0758(6) Uani d U 1
O O2 0.5593(3) -0.2220(3) 0.1079(2) 0.0867(7) Uani d U 1
H H2 0.506(8) -0.295(6) 0.091(5) 0.18(2) Uiso d . 1
O O3 0.7575(4) 0.7611(3) 0.4204(3) 0.1067(9) Uani d . 1
O O4 0.6635(3) 0.6915(3) 0.6118(2) 0.1040(8) Uani d . 1
O O1W 0.2862(2) 0.5822(2) 0.09151(18) 0.0707(6) Uani d . 1
H H1A 0.2667 0.5412 0.0287 0.106 Uiso d R 1
H H1B 0.1813 0.6510 0.1111 0.106 Uiso d R 1

loop_
_atom_site_aniso_label
_atom_site_aniso_U_11
_atom_site_aniso_U_22
_atom_site_aniso_U_33
_atom_site_aniso_U_12
_atom_site_aniso_U_13
_atom_site_aniso_U_23
C1 0.0516(14) 0.0470(13) 0.0509(14) -0.0009(11) -0.0142(10) -0.0120(10)
C2 0.0458(13) 0.0474(12) 0.0410(12) 0.0008(10) -0.0070(9) -0.0130(9)
C3 0.0468(13) 0.0465(12) 0.0426(12) -0.0009(10) -0.0066(9) -0.0113(9)
C4 0.0578(16) 0.0592(16) 0.085(2) 0.0136(13) -0.0185(13) -0.0156(14)
C5 0.0648(16) 0.0449(13) 0.0547(14) -0.0102(11) -0.0053(11) -0.0150(11)
C6 0.0523(14) 0.0444(13) 0.0492(13) -0.0073(10) -0.0112(10) -0.0122(10)
C7 0.0528(14) 0.0455(13) 0.0500(13) -0.0056(11) -0.0120(10) -0.0087(10)
C8 0.0467(13) 0.0567(14) 0.0573(15) -0.0022(11) -0.0113(11) -0.0218(12)
C9 0.0653(17) 0.086(2) 0.0511(15) -0.0053(15) -0.0088(12) -0.0182(14)
C10 0.093(2) 0.077(2) 0.0520(17) -0.0084(17) -0.0088(14) 0.0071(14)
C11 0.0809(19) 0.0481(14) 0.0610(17) -0.0022(13) -0.0148(13) -0.0049(12)
N1 0.0478(12) 0.0561(12) 0.0629(13) 0.0029(9) -0.0125(9) -0.0257(10)
N2 0.0509(12) 0.0593(13) 0.0689(14) 0.0023(10) -0.0136(10) -0.0255(11)
N3 0.0495(11) 0.0448(11) 0.0521(11) -0.0024(9) -0.0068(8) -0.0163(9)
N4 0.0608(14) 0.0758(17) 0.0824(18) 0.0047(12) -0.0141(12) -0.0429(15)
O1 0.0991(15) 0.0526(11) 0.0874(14) 0.0051(10) -0.0357(11) -0.0311(10)
O2 0.0653(14) 0.0731(14) 0.132(2) -0.0111(11) -0.0395(13) -0.0188(13)
O3 0.144(2) 0.0529(13) 0.115(2) -0.0030(14) -0.0029(17) -0.0215(13)
O4 0.1111(19) 0.1131(19) 0.0943(17) 0.0254(15) -0.0156(14) -0.0625(15)
O1W 0.0632(12) 0.0561(11) 0.0935(14) -0.0015(9) -0.0099(10) -0.0259(10)

loop_
_atom_type_symbol
_atom_type_description
_atom_type_scat_dispersion_real
_atom_type_scat_dispersion_imag
_atom_type_scat_source
C C 0.0033 0.0016 'International Tables Vol C Tables 4.2.6.8 and 6.1.1.4'
H H 0.0000 0.0000 'International Tables Vol C Tables 4.2.6.8 and 6.1.1.4'
N N 0.0061 0.0033 'International Tables Vol C Tables 4.2.6.8 and 6.1.1.4'
O O 0.0106 0.0060 'International Tables Vol C Tables 4.2.6.8 and 6.1.1.4'

loop_
_geom_angle_atom_site_label_1
_geom_angle_atom_site_label_2
_geom_angle_atom_site_label_3
_geom_angle
O1 C1 O2 125.6(2)
O1 C1 C2 120.3(2)
O2 C1 C2 114.1(2)
N1 C2 C3 109.06(19)
N1 C2 C1 121.1(2)
C3 C2 C1 129.8(2)
N3 C3 C2 103.26(19)
N3 C3 C4 123.4(2)
C2 C3 C4 133.4(2)
C3 C4 H4A 109.5
C3 C4 H4B 109.5
H4A C4 H4B 109.5
C3 C4 H4C 109.5
H4A C4 H4C 109.5
H4B C4 H4C 109.5
N3 C5 C6 114.05(19)
N3 C5 H5A 108.7
C6 C5 H5A 108.7
N3 C5 H5B 108.7
C6 C5 H5B 108.7
H5A C5 H5B 107.6
C11 C6 C7 119.2(2)
C11 C6 C5 123.2(2)
C7 C6 C5 117.5(2)
C8 C7 C6 119.1(2)
C8 C7 H7 120.4
C6 C7 H7 120.4
C9 C8 C7 122.6(2)
C9 C8 N4 119.4(2)
C7 C8 N4 118.0(2)
C8 C9 C10 118.1(2)
C8 C9 H9 121.0
C10 C9 H9 121.0
C11 C10 C9 120.4(2)
C11 C10 H10 119.8
C9 C10 H10 119.8
C6 C11 C10 120.6(2)
C6 C11 H11 119.7
C10 C11 H11 119.7
N2 N1 C2 109.17(19)
N1 N2 N3 106.90(18)
C3 N3 N2 111.60(18)
C3 N3 C5 129.1(2)
N2 N3 C5 119.26(18)
O4 N4 O3 124.3(3)
O4 N4 C8 117.7(3)
O3 N4 C8 118.0(2)
C1 O2 H2 110(4)
H1B O1W H1A 102.8

loop_
_geom_bond_atom_site_label_1
_geom_bond_atom_site_label_2
_geom_bond_distance
C1 O1 1.230(3)
C1 O2 1.282(3)
C1 C2 1.467(3)
C2 N1 1.360(3)
C2 C3 1.380(3)
C3 N3 1.350(3)
C3 C4 1.479(3)
C4 H4A 0.9600
C4 H4B 0.9600
C4 H4C 0.9600
C5 N3 1.466(3)
C5 C6 1.510(3)
C5 H5A 0.9700
C5 H5B 0.9700
C6 C11 1.377(3)
C6 C7 1.391(3)
C7 C8 1.374(3)
C7 H7 0.9300
C8 C9 1.366(4)
C8 N4 1.479(3)
C9 C10 1.386(4)
C9 H9 0.9300
C10 C11 1.385(4)
C10 H10 0.9300
C11 H11 0.9300
N1 N2 1.300(3)
N2 N3 1.356(3)
N4 O4 1.210(3)
N4 O3 1.219(3)
O2 H2 0.77(5)
O1W H1B 0.9349
O1W H1A 0.8483

loop_
_geom_hbond_atom_site_label_D
_geom_hbond_atom_site_label_H
_geom_hbond_atom_site_label_A
_geom_hbond_site_symmetry_A
_geom_hbond_distance_DH
_geom_hbond_distance_HA
_geom_hbond_distance_DA
_geom_hbond_angle_DHA
_geom_hbond_publ_flag
C4 H4A O4 2_666 0.96 2.52 3.267(3) 135 yes
O1W H1A O1 2_655 0.85 1.94 2.755(3) 160.5 yes
O1W H1B N1 1_465 0.93 1.95 2.846(3) 160.3 yes
C11 H11 O3 1_545 0.93 2.57 3.423(4) 153 yes
O2 H2 O1W 1_545 0.77(5) 1.88(5) 2.592(3) 153(6) yes
